data_4068945
loop_
_publ_author_name
'Baker, Murray V.'
'Brown, David H.'
'Haque, Rosenani A.'
'Simpson, Peter V.'
'Skelton, Brian W.'
'White, Allan H.'
'Williams, Charlotte C.'

_publ_section_title
;
 Mercury Complexes of N-Heterocyclic Carbenes Derived from
 Imidazolium-Linked Cyclophanes: Synthesis, Structure, and Reactivity
;
_journal_issue 13
_journal_name_full Organometallics
_journal_page_first 3793
_journal_paper_doi 10.1021/om8011745
_journal_volume 28
_journal_year 2009
_chemical_formula_moiety
;
C52 H64 Hg2 N8 O4 S4, 4(F6 P),2(C2 H6 O S), 2(C2 H6 O)
;
_chemical_formula_sum 'C60 H88 F24 Hg2 N8 O8 P4 S6'
_chemical_formula_weight 2222.8
_chemical_name_systematic
;
 ?
;
_space_group_IT_number 2
_symmetry_cell_setting triclinic
_symmetry_space_group_name_Hall '-P 1'
_symmetry_space_group_name_H-M 'P -1'
_atom_sites_solution_hydrogens geom
_atom_sites_solution_primary direct
_atom_sites_solution_secondary difmap
_audit_creation_date 2008-10-15T12:42:22-00:00
_audit_creation_method 'WinGX routine CIF_UPDATE'
_cell_angle_alpha 106.265(2)
_cell_angle_beta 105.549(2)
_cell_angle_gamma 108.820(2)
_cell_formula_units_Z 1
_cell_length_a 13.1084(12)
_cell_length_b 14.5177(13)
_cell_length_c 14.7717(13)
_cell_measurement_reflns_used 5545
_cell_measurement_temperature 150(2)
_cell_measurement_theta_max 34.3
_cell_measurement_theta_min 2.55
_cell_volume 2347.2(4)
_computing_cell_refinement 'Siemens SAINT (Siemens, 1995)'
_computing_data_collection 'Siemens SMART (Siemens, 1995)'
_computing_data_reduction 'xtal ADDREF SORTRF'
_computing_molecular_graphics xtal
_computing_publication_material WinGX
_computing_structure_refinement 'SHELXL-97 (Sheldrick, 1997)'
_computing_structure_solution xtal
_diffrn_ambient_temperature 150(2)
_diffrn_measured_fraction_theta_full 0.986
_diffrn_measured_fraction_theta_max 0.982
_diffrn_measurement_device_type
;
Bruker SMART CCD diffractometer
;
_diffrn_measurement_method '\w scans'
_diffrn_radiation_monochromator graphite
_diffrn_radiation_type MoK\a
_diffrn_radiation_wavelength 0.71073
_diffrn_reflns_av_R_equivalents 0.029
_diffrn_reflns_av_unetI/netI 0.0472
_diffrn_reflns_limit_h_max 20
_diffrn_reflns_limit_h_min -21
_diffrn_reflns_limit_k_max 22
_diffrn_reflns_limit_k_min -23
_diffrn_reflns_limit_l_max 23
_diffrn_reflns_limit_l_min -23
_diffrn_reflns_number 42039
_diffrn_reflns_theta_full 35
_diffrn_reflns_theta_max 35.12
_diffrn_reflns_theta_min 1.56
_exptl_absorpt_coefficient_mu 3.563
_exptl_absorpt_correction_T_max .63
_exptl_absorpt_correction_T_min .51
_exptl_absorpt_correction_type multi-scan
_exptl_absorpt_process_details
;
 SADABS; Sheldrick, 1996
;
_exptl_crystal_colour colourless
_exptl_crystal_density_diffrn 1.573
_exptl_crystal_density_method 'not measured'
_exptl_crystal_description rhomboid
_exptl_crystal_F_000 1100
_exptl_crystal_size_max .18
_exptl_crystal_size_mid .15
_exptl_crystal_size_min .13
_platon_squeeze_details
;
;
_refine_diff_density_max 3.595
_refine_diff_density_min -1.921
_refine_diff_density_rms 0.145
_refine_ls_extinction_method none
_refine_ls_goodness_of_fit_ref 1.026
_refine_ls_hydrogen_treatment constr
_refine_ls_matrix_type full
_refine_ls_number_parameters 527
_refine_ls_number_reflns 20467
_refine_ls_number_restraints 0
_refine_ls_restrained_S_all 1.026
_refine_ls_R_factor_all 0.0559
_refine_ls_R_factor_gt 0.0356
_refine_ls_shift/su_max 0.011
_refine_ls_shift/su_mean 0
_refine_ls_structure_factor_coef Fsqd
_refine_ls_weighting_details 'calc w=1/[\s^2^(Fo^2^)+(0.0496P)^2^] where P=(Fo^2^+2Fc^2^)/3'
_refine_ls_weighting_scheme calc
_refine_ls_wR_factor_gt 0.0825
_refine_ls_wR_factor_ref 0.0887
_reflns_number_gt 16238
_reflns_number_total 20467
_reflns_threshold_expression I>2sigma(I)
_cod_data_source_file om8011745_si_001.cif
_cod_data_source_block rh202
_cod_original_sg_symbol_Hall -p_1
_cod_original_sg_symbol_H-M P_-1
_cod_database_code 4068945

loop_
_symmetry_equiv_pos_as_xyz
'x, y, z'
'-x, -y, -z'

loop_
_atom_site_label
_atom_site_type_symbol
_atom_site_fract_x
_atom_site_fract_y
_atom_site_fract_z
_atom_site_U_iso_or_equiv
_atom_site_adp_type
_atom_site_occupancy
_atom_site_symmetry_multiplicity
_atom_site_calc_flag
_atom_site_refinement_flags
_atom_site_disorder_assembly
_atom_site_disorder_group
Hg Hg 0.130453(8) 0.580478(7) 0.500180(7) 0.01960(3) Uani 1 1 d . . .
C11 C -0.0356(3) 0.3241(2) 0.1541(2) 0.0303(5) Uani 1 1 d . . .
C12 C -0.1440(3) 0.2689(3) 0.1561(2) 0.0327(6) Uani 1 1 d . . .
C13 C -0.2318(3) 0.1823(3) 0.0674(3) 0.0432(8) Uani 1 1 d . . .
H13 H -0.3052 0.1442 0.0686 0.052 Uiso 1 1 calc R . .
C14 C -0.2134(3) 0.1513(3) -0.0224(3) 0.0485(9) Uani 1 1 d . . .
H14 H -0.2739 0.0925 -0.0822 0.058 Uiso 1 1 calc R . .
C15 C -0.1067(3) 0.2064(3) -0.0244(2) 0.0417(7) Uani 1 1 d . . .
H15 H -0.0937 0.1856 -0.0857 0.05 Uiso 1 1 calc R . .
C16 C -0.0185(3) 0.2920(3) 0.0632(2) 0.0358(6) Uani 1 1 d . . .
H16 H 0.0546 0.3293 0.0613 0.043 Uiso 1 1 calc R . .
C1 C 0.0639(3) 0.4214(2) 0.2450(2) 0.0296(5) Uani 1 1 d . . .
H1A H 0.1232 0.4573 0.2216 0.035 Uiso 1 1 calc R . .
H1B H 0.0327 0.4718 0.2723 0.035 Uiso 1 1 calc R . .
N21 N 0.12046(19) 0.39463(17) 0.32753(16) 0.0224(4) Uani 1 1 d . . .
C22 C 0.1384(2) 0.43946(18) 0.42697(18) 0.0190(4) Uani 1 1 d . . .
N23 N 0.18215(19) 0.38534(16) 0.47368(16) 0.0210(4) Uani 1 1 d . . .
C24 C 0.1950(2) 0.3078(2) 0.4041(2) 0.0270(5) Uani 1 1 d . . .
H24 H 0.2253 0.2597 0.4182 0.032 Uiso 1 1 calc R . .
C25 C 0.1561(3) 0.3137(2) 0.3130(2) 0.0273(5) Uani 1 1 d . . .
H25 H 0.1536 0.2703 0.2501 0.033 Uiso 1 1 calc R . .
C2 C 0.2105(3) 0.4059(2) 0.5834(2) 0.0281(5) Uani 1 1 d . . .
H2A H 0.1566 0.4321 0.6056 0.034 Uiso 1 1 calc R . .
H2B H 0.2914 0.4623 0.6246 0.034 Uiso 1 1 calc R . .
C31 C 0.0950(3) 0.2337(2) 0.5969(2) 0.0276(5) Uani 1 1 d . . .
C32 C 0.2003(2) 0.3075(2) 0.6037(2) 0.0261(5) Uani 1 1 d . . .
C33 C 0.3017(3) 0.2918(2) 0.6323(2) 0.0321(6) Uani 1 1 d . . .
H33 H 0.3725 0.3408 0.6354 0.038 Uiso 1 1 calc R . .
C34 C 0.3009(3) 0.2056(3) 0.6564(3) 0.0377(7) Uani 1 1 d . . .
H34 H 0.3706 0.1959 0.6763 0.045 Uiso 1 1 calc R . .
C35 C 0.1979(3) 0.1345(3) 0.6511(3) 0.0397(7) Uani 1 1 d . . .
H35 H 0.1969 0.0759 0.6682 0.048 Uiso 1 1 calc R . .
C36 C 0.0956(3) 0.1475(2) 0.6213(3) 0.0352(6) Uani 1 1 d . . .
H36 H 0.0251 0.0972 0.6173 0.042 Uiso 1 1 calc R . .
C3 C -0.0179(3) 0.2455(2) 0.5680(2) 0.0313(6) Uani 1 1 d . . .
H3A H -0.0767 0.1929 0.58 0.038 Uiso 1 1 calc R . .
H3B H -0.0041 0.3174 0.6121 0.038 Uiso 1 1 calc R . .
N41 N -0.0640(2) 0.22970(17) 0.45942(19) 0.0252(4) Uani 1 1 d . . .
C42 C -0.1033(2) 0.29199(19) 0.4224(2) 0.0219(4) Uani 1 1 d . . .
N43 N -0.1298(2) 0.25142(18) 0.32134(17) 0.0252(4) Uani 1 1 d . . .
C44 C -0.1095(3) 0.1624(2) 0.2942(3) 0.0335(6) Uani 1 1 d . . .
H44 H -0.1227 0.1187 0.2269 0.04 Uiso 1 1 calc R . .
C45 C -0.0676(3) 0.1488(2) 0.3802(3) 0.0332(6) Uani 1 1 d . . .
H45 H -0.0447 0.0942 0.3857 0.04 Uiso 1 1 calc R . .
C4 C -0.1724(3) 0.2979(3) 0.2499(2) 0.0338(6) Uani 1 1 d . . .
H4A H -0.136 0.3763 0.2863 0.041 Uiso 1 1 calc R . .
H4B H -0.2584 0.2724 0.2279 0.041 Uiso 1 1 calc R . .
O1 O 0.24455(19) 0.65483(16) 0.40610(16) 0.0309(4) Uani 1 1 d . . .
S1 S 0.26837(7) 0.75292(6) 0.38308(6) 0.03194(14) Uani 1 1 d . . .
C101 C 0.2045(4) 0.7034(3) 0.2466(3) 0.0534(10) Uani 1 1 d . . .
H10A H 0.2308 0.6506 0.2171 0.08 Uiso 1 1 calc R . .
H10B H 0.2288 0.7621 0.2251 0.08 Uiso 1 1 calc R . .
H10C H 0.1189 0.6702 0.2225 0.08 Uiso 1 1 calc R . .
C102 C 0.4184(3) 0.8033(3) 0.3998(4) 0.0548(10) Uani 1 1 d . . .
H10D H 0.4686 0.8356 0.4731 0.082 Uiso 1 1 calc R . .
H10E H 0.4347 0.857 0.371 0.082 Uiso 1 1 calc R . .
H10F H 0.4346 0.745 0.3644 0.082 Uiso 1 1 calc R . .
O2 O 0.33287(17) 0.65222(16) 0.63623(16) 0.0294(4) Uani 1 1 d . . .
S2 S 0.44018(6) 0.71891(5) 0.62414(6) 0.02780(13) Uani 1 1 d . . .
C201 C 0.4805(3) 0.6265(3) 0.5528(3) 0.0443(8) Uani 1 1 d . . .
H20A H 0.4886 0.5782 0.5862 0.066 Uiso 1 1 calc R . .
H20B H 0.5553 0.6648 0.5497 0.066 Uiso 1 1 calc R . .
H20C H 0.4197 0.5854 0.4831 0.066 Uiso 1 1 calc R . .
C202 C 0.5566(3) 0.7721(3) 0.7469(3) 0.0434(8) Uani 1 1 d . . .
H20D H 0.5487 0.8285 0.7954 0.065 Uiso 1 1 calc R . .
H20E H 0.632 0.8014 0.7411 0.065 Uiso 1 1 calc R . .
H20F H 0.553 0.7156 0.7716 0.065 Uiso 1 1 calc R . .
O3 O 0.1090(3) 0.4658(2) 0.7608(2) 0.0560(7) Uani 1 1 d . A .
S3 S 0.16923(14) 0.46692(10) 0.86332(9) 0.0698(3) Uani 1 1 d . . .
C301 C 0.1594(11) 0.3472(8) 0.8598(7) 0.070(3) Uani 0.5 1 d P A 1
H30A H 0.0771 0.2949 0.8246 0.104 Uiso 0.5 1 calc PR A 1
H30B H 0.1903 0.352 0.93 0.104 Uiso 0.5 1 calc PR A 1
H30C H 0.2051 0.3251 0.8229 0.104 Uiso 0.5 1 calc PR A 1
C302 C 0.3024(11) 0.5493(12) 0.9046(10) 0.093(3) Uani 0.5 1 d P A 1
H30D H 0.3261 0.5465 0.8467 0.139 Uiso 0.5 1 calc PR A 1
H30E H 0.352 0.5309 0.9522 0.139 Uiso 0.5 1 calc PR A 1
H30F H 0.3113 0.6211 0.9403 0.139 Uiso 0.5 1 calc PR A 1
C303 C 0.2106(19) 0.5718(14) 0.9664(8) 0.172(11) Uani 0.5 1 d P A 2
H30G H 0.2408 0.6358 0.9535 0.257 Uiso 0.5 1 calc PR A 2
H30H H 0.2724 0.5739 1.0229 0.257 Uiso 0.5 1 calc PR A 2
H30I H 0.1435 0.5687 0.9849 0.257 Uiso 0.5 1 calc PR A 2
C304 C 0.3207(11) 0.4853(13) 0.8685(10) 0.093(3) Uani 0.5 1 d P A 2
H30J H 0.3137 0.4292 0.8085 0.139 Uiso 0.5 1 calc PR A 2
H30K H 0.3648 0.4813 0.9312 0.139 Uiso 0.5 1 calc PR A 2
H30L H 0.3621 0.5548 0.8685 0.139 Uiso 0.5 1 calc PR A 2
O401 O 0.5523(5) 0.0389(4) 0.1727(4) 0.1062(14) Uani 1 1 d . . .
H401 H 0.543 -0.006 0.1173 0.159 Uiso 1 1 calc R . .
C401 C 0.5387(8) -0.0081(6) 0.2385(6) 0.161(5) Uani 1 1 d . . .
H40A H 0.5391 -0.0782 0.2093 0.193 Uiso 1 1 calc R . .
H40B H 0.4591 -0.0222 0.2372 0.193 Uiso 1 1 calc R . .
C402 C 0.6161(5) 0.0403(4) 0.3420(5) 0.0753(15) Uani 1 1 d . . .
H40C H 0.6696 0.0067 0.3527 0.113 Uiso 1 1 calc R . .
H40D H 0.5713 0.0321 0.385 0.113 Uiso 1 1 calc R . .
H40E H 0.6614 0.1161 0.3605 0.113 Uiso 1 1 calc R . .
P1 P 0.62801(8) 0.52450(7) 0.82096(6) 0.03633(17) Uani 1 1 d . . .
F11 F 0.6308(5) 0.4762(4) 0.7150(3) 0.1328(17) Uani 1 1 d . . .
F12 F 0.7063(2) 0.6397(2) 0.8317(3) 0.0786(9) Uani 1 1 d . . .
F13 F 0.6283(4) 0.5744(4) 0.9283(3) 0.1314(16) Uani 1 1 d . . .
F14 F 0.5541(3) 0.4112(2) 0.8126(3) 0.0980(12) Uani 1 1 d . . .
F15 F 0.7445(2) 0.5154(3) 0.8754(3) 0.0900(10) Uani 1 1 d . . .
F16 F 0.5122(2) 0.5334(2) 0.7659(2) 0.0741(8) Uani 1 1 d . . .
P2 P 0.21720(8) 0.01345(6) 0.34124(7) 0.03747(18) Uani 1 1 d . . .
F21 F 0.31553(19) 0.13354(15) 0.40366(18) 0.0490(5) Uani 1 1 d . . .
F22 F 0.1221(2) 0.0515(2) 0.3562(3) 0.0825(10) Uani 1 1 d . . .
F23 F 0.1193(2) -0.10655(16) 0.27856(19) 0.0607(7) Uani 1 1 d . . .
F24 F 0.3143(3) -0.0246(2) 0.3296(4) 0.137(2) Uani 1 1 d . . .
F25 F 0.2023(4) 0.0297(3) 0.2396(2) 0.141(2) Uani 1 1 d . . .
F26 F 0.2340(3) -0.0048(2) 0.4434(2) 0.0859(10) Uani 1 1 d . . .

loop_
_atom_site_aniso_label
_atom_site_aniso_U_11
_atom_site_aniso_U_22
_atom_site_aniso_U_33
_atom_site_aniso_U_23
_atom_site_aniso_U_13
_atom_site_aniso_U_12
Hg 0.02223(4) 0.01634(4) 0.02504(5) 0.00905(3) 0.01143(3) 0.01157(3)
C11 0.0364(14) 0.0328(14) 0.0234(12) 0.0083(10) 0.0105(11) 0.0205(12)
C12 0.0380(15) 0.0397(15) 0.0228(12) 0.0095(11) 0.0117(11) 0.0223(13)
C13 0.0378(17) 0.052(2) 0.0317(16) 0.0116(14) 0.0106(13) 0.0167(15)
C14 0.048(2) 0.053(2) 0.0286(16) 0.0039(14) 0.0067(14) 0.0204(17)
C15 0.051(2) 0.052(2) 0.0237(13) 0.0094(13) 0.0141(13) 0.0291(16)
C16 0.0407(16) 0.0442(17) 0.0259(13) 0.0120(12) 0.0138(12) 0.0234(14)
C1 0.0415(15) 0.0273(12) 0.0237(12) 0.0106(10) 0.0112(11) 0.0203(12)
N21 0.0253(10) 0.0201(9) 0.0223(10) 0.0068(8) 0.0091(8) 0.0118(8)
C22 0.0207(10) 0.0155(9) 0.0219(10) 0.0082(8) 0.0083(8) 0.0085(8)
N23 0.0241(10) 0.0178(8) 0.0248(10) 0.0093(7) 0.0104(8) 0.0120(8)
C24 0.0301(13) 0.0212(11) 0.0341(13) 0.0094(10) 0.0143(11) 0.0165(10)
C25 0.0338(13) 0.0219(11) 0.0306(13) 0.0088(10) 0.0161(11) 0.0159(10)
C2 0.0394(15) 0.0215(11) 0.0269(12) 0.0118(10) 0.0123(11) 0.0161(11)
C31 0.0342(14) 0.0284(12) 0.0372(14) 0.0209(11) 0.0210(12) 0.0212(11)
C32 0.0326(13) 0.0214(11) 0.0290(12) 0.0125(10) 0.0126(10) 0.0150(10)
C33 0.0319(14) 0.0292(13) 0.0383(15) 0.0176(12) 0.0116(12) 0.0152(11)
C34 0.0357(15) 0.0368(15) 0.0525(19) 0.0255(14) 0.0166(14) 0.0235(13)
C35 0.0430(17) 0.0325(15) 0.063(2) 0.0317(15) 0.0240(16) 0.0253(14)
C36 0.0393(16) 0.0342(14) 0.0534(19) 0.0296(14) 0.0269(14) 0.0233(13)
C3 0.0380(15) 0.0371(14) 0.0416(16) 0.0256(13) 0.0257(13) 0.0264(13)
N41 0.0268(10) 0.0193(9) 0.0369(12) 0.0133(9) 0.0160(9) 0.0141(8)
C42 0.0224(11) 0.0179(10) 0.0281(12) 0.0092(9) 0.0111(9) 0.0107(9)
N43 0.0264(10) 0.0229(10) 0.0267(11) 0.0065(8) 0.0113(9) 0.0133(8)
C44 0.0389(15) 0.0224(12) 0.0420(16) 0.0068(11) 0.0209(13) 0.0178(11)
C45 0.0385(15) 0.0191(11) 0.0490(17) 0.0123(11) 0.0239(13) 0.0164(11)
C4 0.0401(16) 0.0437(16) 0.0294(14) 0.0161(12) 0.0165(12) 0.0285(14)
O1 0.0355(11) 0.0272(9) 0.0376(11) 0.0179(8) 0.0207(9) 0.0132(8)
S1 0.0397(4) 0.0262(3) 0.0410(4) 0.0178(3) 0.0234(3) 0.0173(3)
C101 0.081(3) 0.046(2) 0.0416(19) 0.0271(17) 0.0208(19) 0.031(2)
C102 0.047(2) 0.052(2) 0.080(3) 0.041(2) 0.037(2) 0.0155(17)
O2 0.0235(9) 0.0316(10) 0.0351(10) 0.0151(8) 0.0128(8) 0.0118(8)
S2 0.0235(3) 0.0247(3) 0.0370(4) 0.0159(3) 0.0103(3) 0.0109(2)
C201 0.0425(18) 0.0413(18) 0.059(2) 0.0180(16) 0.0323(17) 0.0220(15)
C202 0.0300(15) 0.0415(18) 0.0460(19) 0.0208(15) 0.0035(13) 0.0074(13)
O3 0.085(2) 0.0698(19) 0.0421(14) 0.0278(13) 0.0279(14) 0.0601(18)
S3 0.1021(10) 0.0628(7) 0.0478(6) 0.0288(5) 0.0219(6) 0.0398(7)
C301 0.107(8) 0.064(6) 0.047(5) 0.027(4) 0.023(5) 0.048(6)
C302 0.075(5) 0.129(10) 0.070(6) 0.035(6) 0.020(4) 0.050(6)
C303 0.37(3) 0.230(18) 0.042(5) 0.064(8) 0.078(10) 0.27(2)
C304 0.075(5) 0.129(10) 0.070(6) 0.035(6) 0.020(4) 0.050(6)
O401 0.132(4) 0.109(4) 0.087(3) 0.040(3) 0.060(3) 0.049(3)
C401 0.172(9) 0.095(6) 0.098(6) 0.051(5) -0.014(5) -0.035(5)
C402 0.076(3) 0.051(3) 0.107(4) 0.033(3) 0.043(3) 0.029(2)
P1 0.0393(4) 0.0364(4) 0.0325(4) 0.0131(3) 0.0108(3) 0.0187(3)
F11 0.207(5) 0.141(4) 0.0542(19) 0.011(2) 0.060(3) 0.098(4)
F12 0.0550(15) 0.0594(16) 0.115(2) 0.0512(17) 0.0159(15) 0.0171(13)
F13 0.146(4) 0.171(4) 0.0536(19) 0.015(2) 0.052(2) 0.056(3)
F14 0.0604(17) 0.0663(18) 0.142(3) 0.072(2) -0.0059(18) 0.0087(14)
F15 0.0499(15) 0.079(2) 0.135(3) 0.055(2) 0.0086(17) 0.0330(15)
F16 0.0475(14) 0.0516(14) 0.115(2) 0.0420(15) 0.0084(14) 0.0237(12)
P2 0.0485(5) 0.0237(3) 0.0458(5) 0.0115(3) 0.0308(4) 0.0143(3)
F21 0.0507(12) 0.0286(9) 0.0634(14) 0.0140(9) 0.0268(11) 0.0126(9)
F22 0.0581(16) 0.0391(13) 0.163(3) 0.0398(16) 0.0522(18) 0.0296(12)
F23 0.0742(16) 0.0298(10) 0.0623(14) 0.0049(10) 0.0413(13) 0.0038(10)
F24 0.094(2) 0.0443(16) 0.283(6) 0.026(2) 0.130(3) 0.0294(16)
F25 0.197(4) 0.084(2) 0.0508(17) 0.0254(17) 0.043(2) -0.039(3)
F26 0.109(2) 0.0558(16) 0.0713(18) 0.0421(15) 0.0110(17) 0.0156(16)

loop_
_atom_type_symbol
_atom_type_description
_atom_type_scat_dispersion_real
_atom_type_scat_dispersion_imag
_atom_type_scat_source
C C 0.0033 0.0016 'International Tables Vol C Tables 4.2.6.8 and 6.1.1.4'
H H 0 0 'International Tables Vol C Tables 4.2.6.8 and 6.1.1.4'
F F 0.0171 0.0103 'International Tables Vol C Tables 4.2.6.8 and 6.1.1.4'
Hg Hg -2.3894 9.2266 'International Tables Vol C Tables 4.2.6.8 and 6.1.1.4'
N N 0.0061 0.0033 'International Tables Vol C Tables 4.2.6.8 and 6.1.1.4'
O O 0.0106 0.006 'International Tables Vol C Tables 4.2.6.8 and 6.1.1.4'
P P 0.1023 0.0942 'International Tables Vol C Tables 4.2.6.8 and 6.1.1.4'
S S 0.1246 0.1234 'International Tables Vol C Tables 4.2.6.8 and 6.1.1.4'

loop_
_geom_angle_atom_site_label_1
_geom_angle_atom_site_label_2
_geom_angle_atom_site_label_3
_geom_angle
_geom_angle_site_symmetry_1
_geom_angle_site_symmetry_3
C42 Hg C22 171.76(9) 2_566 .
C42 Hg O1 102.33(8) 2_566 .
C22 Hg O1 85.57(8) . .
C42 Hg O2 91.97(8) 2_566 .
C22 Hg O2 91.44(8) . .
O1 Hg O2 82.21(7) . .
C42 Hg Hg 86.34(7) 2_566 2_566
C22 Hg Hg 85.60(6) . 2_566
O1 Hg Hg 149.98(5) . 2_566
O2 Hg Hg 126.65(5) . 2_566
C16 C11 C12 119.1(3) . .
C16 C11 C1 117.6(3) . .
C12 C11 C1 123.3(2) . .
C13 C12 C11 119.2(3) . .
C13 C12 C4 117.4(3) . .
C11 C12 C4 123.4(3) . .
C14 C13 C12 121.0(3) . .
C14 C13 H13 119.5 . .
C12 C13 H13 119.5 . .
C15 C14 C13 119.6(3) . .
C15 C14 H14 120.2 . .
C13 C14 H14 120.2 . .
C14 C15 C16 120.0(3) . .
C14 C15 H15 120 . .
C16 C15 H15 120 . .
C15 C16 C11 121.1(3) . .
C15 C16 H16 119.5 . .
C11 C16 H16 119.5 . .
N21 C1 C11 112.5(2) . .
N21 C1 H1A 109.1 . .
C11 C1 H1A 109.1 . .
N21 C1 H1B 109.1 . .
C11 C1 H1B 109.1 . .
H1A C1 H1B 107.8 . .
C22 N21 C25 109.7(2) . .
C22 N21 C1 125.7(2) . .
C25 N21 C1 124.5(2) . .
N23 C22 N21 106.2(2) . .
N23 C22 Hg 125.72(17) . .
N21 C22 Hg 127.22(17) . .
C22 N23 C24 110.2(2) . .
C22 N23 C2 124.2(2) . .
C24 N23 C2 125.6(2) . .
C25 C24 N23 106.6(2) . .
C25 C24 H24 126.7 . .
N23 C24 H24 126.7 . .
C24 C25 N21 107.3(2) . .
C24 C25 H25 126.3 . .
N21 C25 H25 126.3 . .
N23 C2 C32 112.2(2) . .
N23 C2 H2A 109.2 . .
C32 C2 H2A 109.2 . .
N23 C2 H2B 109.2 . .
C32 C2 H2B 109.2 . .
H2A C2 H2B 107.9 . .
C36 C31 C32 118.7(3) . .
C36 C31 C3 118.4(3) . .
C32 C31 C3 122.8(2) . .
C33 C32 C31 119.5(2) . .
C33 C32 C2 117.5(2) . .
C31 C32 C2 123.0(2) . .
C34 C33 C32 121.0(3) . .
C34 C33 H33 119.5 . .
C32 C33 H33 119.5 . .
C35 C34 C33 119.2(3) . .
C35 C34 H34 120.4 . .
C33 C34 H34 120.4 . .
C34 C35 C36 120.8(3) . .
C34 C35 H35 119.6 . .
C36 C35 H35 119.6 . .
C35 C36 C31 120.7(3) . .
C35 C36 H36 119.6 . .
C31 C36 H36 119.6 . .
N41 C3 C31 111.3(2) . .
N41 C3 H3A 109.4 . .
C31 C3 H3A 109.4 . .
N41 C3 H3B 109.4 . .
C31 C3 H3B 109.4 . .
H3A C3 H3B 108 . .
C42 N41 C45 109.8(2) . .
C42 N41 C3 126.5(2) . .
C45 N41 C3 123.7(2) . .
N43 C42 N41 106.0(2) . .
N43 C42 Hg 125.27(18) . 2_566
N41 C42 Hg 128.57(19) . 2_566
C42 N43 C44 110.2(2) . .
C42 N43 C4 124.5(2) . .
C44 N43 C4 125.2(2) . .
C45 C44 N43 107.2(3) . .
C45 C44 H44 126.4 . .
N43 C44 H44 126.4 . .
C44 C45 N41 106.8(2) . .
C44 C45 H45 126.6 . .
N41 C45 H45 126.6 . .
N43 C4 C12 112.1(2) . .
N43 C4 H4A 109.2 . .
C12 C4 H4A 109.2 . .
N43 C4 H4B 109.2 . .
C12 C4 H4B 109.2 . .
H4A C4 H4B 107.9 . .
S1 O1 Hg 133.32(12) . .
O1 S1 C102 105.62(16) . .
O1 S1 C101 104.73(15) . .
C102 S1 C101 97.8(2) . .
S1 C101 H10A 109.5 . .
S1 C101 H10B 109.5 . .
H10A C101 H10B 109.5 . .
S1 C101 H10C 109.5 . .
H10A C101 H10C 109.5 . .
H10B C101 H10C 109.5 . .
S1 C102 H10D 109.5 . .
S1 C102 H10E 109.5 . .
H10D C102 H10E 109.5 . .
S1 C102 H10F 109.5 . .
H10D C102 H10F 109.5 . .
H10E C102 H10F 109.5 . .
S2 O2 Hg 120.80(11) . .
O2 S2 C201 105.44(14) . .
O2 S2 C202 104.53(15) . .
C201 S2 C202 99.61(19) . .
S2 C201 H20A 109.5 . .
S2 C201 H20B 109.5 . .
H20A C201 H20B 109.5 . .
S2 C201 H20C 109.5 . .
H20A C201 H20C 109.5 . .
H20B C201 H20C 109.5 . .
S2 C202 H20D 109.5 . .
S2 C202 H20E 109.5 . .
H20D C202 H20E 109.5 . .
S2 C202 H20F 109.5 . .
H20D C202 H20F 109.5 . .
H20E C202 H20F 109.5 . .
O3 S3 C302 106.0(5) . .
O3 S3 C303 118.7(4) . .
O3 S3 C301 114.2(3) . .
C302 S3 C301 110.7(7) . .
C303 S3 C301 125.7(5) . .
O3 S3 C304 103.7(5) . .
C303 S3 C304 97.3(8) . .
C301 S3 C304 81.5(6) . .
S3 C301 H30A 109.5 . .
S3 C301 H30B 109.5 . .
S3 C301 H30C 109.5 . .
S3 C302 H30D 109.5 . .
S3 C302 H30E 109.5 . .
S3 C302 H30F 109.5 . .
S3 C303 H30G 109.5 . .
S3 C303 H30H 109.5 . .
H30G C303 H30H 109.5 . .
S3 C303 H30I 109.5 . .
H30G C303 H30I 109.5 . .
H30H C303 H30I 109.5 . .
S3 C304 H30J 109.5 . .
S3 C304 H30K 109.5 . .
H30J C304 H30K 109.5 . .
S3 C304 H30L 109.5 . .
H30J C304 H30L 109.5 . .
H30K C304 H30L 109.5 . .
C401 O401 H401 109.5 . .
O401 C401 C402 121.8(6) . .
O401 C401 H40A 106.9 . .
C402 C401 H40A 106.9 . .
O401 C401 H40B 106.9 . .
C402 C401 H40B 106.9 . .
H40A C401 H40B 106.7 . .
C401 C402 H40C 109.5 . .
C401 C402 H40D 109.5 . .
H40C C402 H40D 109.5 . .
C401 C402 H40E 109.5 . .
H40C C402 H40E 109.5 . .
H40D C402 H40E 109.5 . .
F11 P1 F13 178.7(3) . .
F11 P1 F14 91.0(3) . .
F13 P1 F14 89.9(2) . .
F11 P1 F16 88.8(2) . .
F13 P1 F16 92.2(2) . .
F14 P1 F16 90.89(15) . .
F11 P1 F15 90.7(2) . .
F13 P1 F15 88.3(2) . .
F14 P1 F15 89.27(16) . .
F16 P1 F15 179.5(2) . .
F11 P1 F12 89.4(2) . .
F13 P1 F12 89.7(2) . .
F14 P1 F12 178.36(16) . .
F16 P1 F12 90.71(14) . .
F15 P1 F12 89.14(16) . .
F25 P2 F22 92.4(3) . .
F25 P2 F24 89.3(3) . .
F22 P2 F24 178.3(3) . .
F25 P2 F26 178.5(3) . .
F22 P2 F26 89.0(2) . .
F24 P2 F26 89.3(3) . .
F25 P2 F23 90.44(16) . .
F22 P2 F23 90.46(15) . .
F24 P2 F23 89.90(16) . .
F26 P2 F23 89.15(14) . .
F25 P2 F21 89.38(15) . .
F22 P2 F21 89.73(13) . .
F24 P2 F21 89.91(15) . .
F26 P2 F21 91.02(14) . .
F23 P2 F21 179.74(14) . .

loop_
_geom_bond_atom_site_label_1
_geom_bond_atom_site_label_2
_geom_bond_distance
_geom_bond_site_symmetry_2
Hg C42 2.078(2) 2_566
Hg C22 2.081(2) .
Hg O1 2.4993(19) .
Hg O2 2.520(2) .
Hg Hg 3.4618(3) 2_566
C11 C16 1.395(4) .
C11 C12 1.402(4) .
C11 C1 1.520(4) .
C12 C13 1.398(5) .
C12 C4 1.512(4) .
C13 C14 1.388(5) .
C13 H13 0.95 .
C14 C15 1.382(5) .
C14 H14 0.95 .
C15 C16 1.387(5) .
C15 H15 0.95 .
C16 H16 0.95 .
C1 N21 1.468(3) .
C1 H1A 0.99 .
C1 H1B 0.99 .
N21 C22 1.348(3) .
N21 C25 1.383(3) .
C22 N23 1.343(3) .
N23 C24 1.385(3) .
N23 C2 1.479(3) .
C24 C25 1.344(4) .
C24 H24 0.95 .
C25 H25 0.95 .
C2 C32 1.513(3) .
C2 H2A 0.99 .
C2 H2B 0.99 .
C31 C36 1.398(4) .
C31 C32 1.405(4) .
C31 C3 1.506(4) .
C32 C33 1.394(4) .
C33 C34 1.392(4) .
C33 H33 0.95 .
C34 C35 1.376(5) .
C34 H34 0.95 .
C35 C36 1.386(4) .
C35 H35 0.95 .
C36 H36 0.95 .
C3 N41 1.475(4) .
C3 H3A 0.99 .
C3 H3B 0.99 .
N41 C42 1.345(3) .
N41 C45 1.384(3) .
C42 N43 1.339(3) .
C42 Hg 2.078(2) 2_566
N43 C44 1.375(3) .
N43 C4 1.487(4) .
C44 C45 1.338(5) .
C44 H44 0.95 .
C45 H45 0.95 .
C4 H4A 0.99 .
C4 H4B 0.99 .
O1 S1 1.511(2) .
S1 C102 1.782(4) .
S1 C101 1.783(4) .
C101 H10A 0.98 .
C101 H10B 0.98 .
C101 H10C 0.98 .
C102 H10D 0.98 .
C102 H10E 0.98 .
C102 H10F 0.98 .
O2 S2 1.517(2) .
S2 C201 1.776(3) .
S2 C202 1.784(3) .
C201 H20A 0.98 .
C201 H20B 0.98 .
C201 H20C 0.98 .
C202 H20D 0.98 .
C202 H20E 0.98 .
C202 H20F 0.98 .
O3 S3 1.501(3) .
S3 C302 1.589(13) .
S3 C303 1.630(12) .
S3 C301 1.686(9) .
S3 C304 1.894(13) .
C301 H30A 0.98 .
C301 H30B 0.98 .
C301 H30C 0.98 .
C302 H30D 0.98 .
C302 H30E 0.98 .
C302 H30F 0.98 .
C303 H30G 0.98 .
C303 H30H 0.98 .
C303 H30I 0.98 .
C304 H30J 0.98 .
C304 H30K 0.98 .
C304 H30L 0.98 .
O401 C401 1.352(8) .
O401 H401 0.84 .
C401 C402 1.402(9) .
C401 H40A 0.99 .
C401 H40B 0.99 .
C402 H40C 0.98 .
C402 H40D 0.98 .
C402 H40E 0.98 .
P1 F11 1.541(3) .
P1 F13 1.547(3) .
P1 F14 1.567(3) .
P1 F16 1.583(3) .
P1 F15 1.589(3) .
P1 F12 1.591(3) .
P2 F25 1.556(3) .
P2 F22 1.560(3) .
P2 F24 1.573(3) .
P2 F26 1.575(3) .
P2 F23 1.599(2) .
P2 F21 1.601(2) .

loop_
_geom_torsion_atom_site_label_1
_geom_torsion_atom_site_label_2
_geom_torsion_atom_site_label_3
_geom_torsion_atom_site_label_4
_geom_torsion
_geom_torsion_site_symmetry_1
_geom_torsion_site_symmetry_4
C16 C11 C12 C13 0.7(5) . .
C1 C11 C12 C13 177.8(3) . .
C16 C11 C12 C4 -179.1(3) . .
C1 C11 C12 C4 -2.0(5) . .
C11 C12 C13 C14 -0.6(5) . .
C4 C12 C13 C14 179.1(3) . .
C12 C13 C14 C15 0.2(6) . .
C13 C14 C15 C16 0.2(6) . .
C14 C15 C16 C11 -0.1(5) . .
C12 C11 C16 C15 -0.3(5) . .
C1 C11 C16 C15 -177.6(3) . .
C16 C11 C1 N21 -110.2(3) . .
C12 C11 C1 N21 72.6(4) . .
C11 C1 N21 C22 -127.6(3) . .
C11 C1 N21 C25 47.6(4) . .
C25 N21 C22 N23 -1.5(3) . .
C1 N21 C22 N23 174.4(2) . .
C25 N21 C22 Hg 168.11(18) . .
C1 N21 C22 Hg -16.1(4) . .
C42 Hg C22 N23 -73.1(7) 2_566 .
O1 Hg C22 N23 123.4(2) . .
O2 Hg C22 N23 41.4(2) . .
Hg Hg C22 N23 -85.3(2) 2_566 .
C42 Hg C22 N21 119.3(6) 2_566 .
O1 Hg C22 N21 -44.2(2) . .
O2 Hg C22 N21 -126.2(2) . .
Hg Hg C22 N21 107.1(2) 2_566 .
N21 C22 N23 C24 1.6(3) . .
Hg C22 N23 C24 -168.18(18) . .
N21 C22 N23 C2 -177.6(2) . .
Hg C22 N23 C2 12.6(3) . .
C22 N23 C24 C25 -1.1(3) . .
C2 N23 C24 C25 178.1(2) . .
N23 C24 C25 N21 0.2(3) . .
C22 N21 C25 C24 0.8(3) . .
C1 N21 C25 C24 -175.1(3) . .
C22 N23 C2 C32 151.9(2) . .
C24 N23 C2 C32 -27.2(4) . .
C36 C31 C32 C33 1.4(4) . .
C3 C31 C32 C33 179.1(3) . .
C36 C31 C32 C2 -177.4(3) . .
C3 C31 C32 C2 0.4(4) . .
N23 C2 C32 C33 93.3(3) . .
N23 C2 C32 C31 -87.9(3) . .
C31 C32 C33 C34 -1.4(5) . .
C2 C32 C33 C34 177.3(3) . .
C32 C33 C34 C35 0.4(5) . .
C33 C34 C35 C36 0.6(5) . .
C34 C35 C36 C31 -0.7(5) . .
C32 C31 C36 C35 -0.3(5) . .
C3 C31 C36 C35 -178.2(3) . .
C36 C31 C3 N41 -113.0(3) . .
C32 C31 C3 N41 69.3(4) . .
C31 C3 N41 C42 -132.9(3) . .
C31 C3 N41 C45 43.9(4) . .
C45 N41 C42 N43 -0.7(3) . .
C3 N41 C42 N43 176.4(2) . .
C45 N41 C42 Hg 175.36(19) . 2_566
C3 N41 C42 Hg -7.5(4) . 2_566
N41 C42 N43 C44 1.2(3) . .
Hg C42 N43 C44 -175.08(19) 2_566 .
N41 C42 N43 C4 -177.5(2) . .
Hg C42 N43 C4 6.2(4) 2_566 .
C42 N43 C44 C45 -1.2(3) . .
C4 N43 C44 C45 177.5(3) . .
N43 C44 C45 N41 0.7(3) . .
C42 N41 C45 C44 0.0(3) . .
C3 N41 C45 C44 -177.3(3) . .
C42 N43 C4 C12 154.3(3) . .
C44 N43 C4 C12 -24.2(4) . .
C13 C12 C4 N43 96.6(3) . .
C11 C12 C4 N43 -83.7(4) . .
C42 Hg O1 S1 -13.99(19) 2_566 .
C22 Hg O1 S1 163.62(18) . .
O2 Hg O1 S1 -104.31(17) . .
Hg Hg O1 S1 90.36(18) 2_566 .
Hg O1 S1 C102 139.5(2) . .
Hg O1 S1 C101 -117.8(2) . .
C42 Hg O2 S2 -95.34(14) 2_566 .
C22 Hg O2 S2 92.17(14) . .
O1 Hg O2 S2 6.84(12) . .
Hg Hg O2 S2 177.75(9) 2_566 .
Hg O2 S2 C201 -86.52(18) . .
Hg O2 S2 C202 168.98(16) . .

loop_
_platon_squeeze_void_nr
_platon_squeeze_void_average_x
_platon_squeeze_void_average_y
_platon_squeeze_void_average_z
_platon_squeeze_void_volume
_platon_squeeze_void_count_electrons
_platon_squeeze_void_content
1 0.000 0.000 0.000 337 111 ' '
